data_7121003
loop_
_publ_author_name
'Gunawardana, C. A.'
'\/Dakovi\'c, M'
'Aaker\"oy, C B'

_publ_section_title
;
 Diamondoid architectures from halogen-bonded halides.
;
_journal_issue 6
_journal_name_full 'Chemical communications (Cambridge, England)'
_journal_page_first 607
_journal_page_last 610
_journal_paper_doi 10.1039/c7cc08839f
_journal_volume 54
_journal_year 2018
_chemical_formula_moiety 'C33 H16 I4, C24 H20 P, I'
_chemical_formula_sum 'C57 H36 I5 P'
_chemical_formula_weight 1386.33
_space_group_crystal_system monoclinic
_space_group_IT_number 15
_space_group_name_Hall '-I 2ya'
_space_group_name_H-M_alt 'I 1 2/a 1'
_symmetry_space_group_name_Hall '-I 2ya'
_symmetry_space_group_name_H-M 'I 1 2/a 1'
_atom_sites_solution_hydrogens geom
_audit_creation_method SHELXL-2014
_audit_update_record
;
2017-10-30 deposited with the CCDC.
2017-12-15 downloaded from the CCDC.
;
_cell_angle_alpha 90
_cell_angle_beta 90.638(6)
_cell_angle_gamma 90
_cell_formula_units_Z 8
_cell_length_a 17.4190(11)
_cell_length_b 17.3989(8)
_cell_length_c 34.9081(17)
_cell_measurement_reflns_used 5826
_cell_measurement_temperature 296(2)
_cell_measurement_theta_max 25.8230
_cell_measurement_theta_min 4.5670
_cell_volume 10579.0(10)
_computing_cell_refinement
;
CrysAlisPro, Agilent Technologies, Version 1.171.37.35 
;
_computing_data_collection
;
CrysAlisPro, Agilent Technologies, Version 1.171.37.35
;
_computing_data_reduction
;
CrysAlisPro, Agilent Technologies, Version 1.171.37.35 
;
_computing_molecular_graphics
;
Mercury (Bruno et al., 2002)
;
_computing_publication_material
;
SHELXL-2014/7 (Sheldrick, 2013) and PLATON (Spek, 2003)
;
_computing_structure_refinement
;
SHELXL-2014/7 (Sheldrick, 2014)
;
_computing_structure_solution
;
SHELXS-2014/7 (Sheldrick, 2014)
;
_diffrn_ambient_temperature 296(2)
_diffrn_detector_area_resol_mean 16.3426?
_diffrn_measured_fraction_theta_full 0.942
_diffrn_measured_fraction_theta_max 0.938
_diffrn_measurement_device_type 'Xcalibur, Sapphire3'
_diffrn_measurement_method '\w scans'
_diffrn_radiation_monochromator graphite
_diffrn_radiation_type MoK\a
_diffrn_radiation_wavelength 0.71073
_diffrn_reflns_av_R_equivalents 0.0390
_diffrn_reflns_av_unetI/netI 0.0547
_diffrn_reflns_limit_h_max 14
_diffrn_reflns_limit_h_min -22
_diffrn_reflns_limit_k_max 20
_diffrn_reflns_limit_k_min -22
_diffrn_reflns_limit_l_max 27
_diffrn_reflns_limit_l_min -44
_diffrn_reflns_number 26629
_diffrn_reflns_theta_full 25.242
_diffrn_reflns_theta_max 27.000
_diffrn_reflns_theta_min 4.251
_diffrn_source
;
Enhance (Mo) X-ray Source
;
_exptl_absorpt_coefficient_mu 3.005
_exptl_absorpt_correction_T_max 1.00000
_exptl_absorpt_correction_T_min 0.29830
_exptl_absorpt_correction_type multi-scan
_exptl_absorpt_process_details
;
CrysAlisPro, Agilent Technologies,
Version 1.171.37.35 (release 13-08-2014 CrysAlis171 .NET)
(compiled Aug 13 2014,18:06:01)
Empirical absorption correction using spherical harmonics,
 implemented in SCALE3 ABSPACK scaling algorithm.
;
_exptl_crystal_colour yellow
_exptl_crystal_density_diffrn 1.741
_exptl_crystal_density_method 'Not Measured'
_exptl_crystal_description plate
_exptl_crystal_F_000 5264
_exptl_crystal_size_max 0.59
_exptl_crystal_size_mid 0.51
_exptl_crystal_size_min 0.19
_refine_diff_density_max 1.185
_refine_diff_density_min -0.816
_refine_diff_density_rms 0.109
_refine_ls_extinction_method none
_refine_ls_goodness_of_fit_ref 1.046
_refine_ls_hydrogen_treatment constr
_refine_ls_matrix_type full
_refine_ls_number_parameters 568
_refine_ls_number_reflns 10852
_refine_ls_number_restraints 0
_refine_ls_restrained_S_all 1.046
_refine_ls_R_factor_all 0.1248
_refine_ls_R_factor_gt 0.0709
_refine_ls_shift/su_max 0.001
_refine_ls_shift/su_mean 0.000
_refine_ls_structure_factor_coef Fsqd
_refine_ls_weighting_details 'w=1/[\s^2^(Fo^2^)+(0.0627P)^2^+45.8039P] where P=(Fo^2^+2Fc^2^)/3'
_refine_ls_weighting_scheme calc
_refine_ls_wR_factor_gt 0.1474
_refine_ls_wR_factor_ref 0.1743
_reflns_number_gt 6446
_reflns_number_total 10852
_reflns_threshold_expression 'I > 2\s(I)'
_cod_data_source_file c7cc08839f2.cif
_cod_data_source_block I4TEPM-Ph4PI
_cod_depositor_comments 'Adding full bibliography for 7121002--7121004.cif.'
_cod_database_code 7121003
_shelxl_version_number 2014-7

loop_
_space_group_symop_operation_xyz
'x, y, z'
'-x+1/2, y, -z'
'x+1/2, y+1/2, z+1/2'
'-x+1, y+1/2, -z+1/2'
'-x, -y, -z'
'x-1/2, -y, z'
'-x+1/2, -y+1/2, -z+1/2'
'x, -y+1/2, z+1/2'

loop_
_atom_site_label
_atom_site_type_symbol
_atom_site_fract_x
_atom_site_fract_y
_atom_site_fract_z
_atom_site_U_iso_or_equiv
_atom_site_adp_type
_atom_site_occupancy
_atom_site_site_symmetry_order
_atom_site_calc_flag
_atom_site_refinement_flags_posn
_atom_site_refinement_flags_adp
I1 I 0.36600(4) 0.12525(4) 0.11709(2) 0.0839(2) Uani 1 1 d . .
I2 I 0.23724(4) 0.11700(4) 0.18854(2) 0.0776(2) Uani 1 1 d . .
I3 I -0.13889(5) -0.22252(5) 0.55391(3) 0.1042(3) Uani 1 1 d . .
I4 I -0.48573(5) 0.09285(4) 0.17974(2) 0.0891(3) Uani 1 1 d . .
I5 I -0.13163(4) 0.49021(4) 0.54748(2) 0.0824(2) Uani 1 1 d . .
C1 C -0.1289(4) 0.1288(4) 0.3656(3) 0.055(2) Uani 1 1 d . .
C2 C -0.0573(4) 0.1267(4) 0.3396(3) 0.057(2) Uani 1 1 d . .
C3 C -0.0421(5) 0.1895(5) 0.3160(3) 0.071(3) Uani 1 1 d . .
H3 H -0.0724 0.2333 0.3181 0.086 Uiso 1 1 calc R U
C4 C 0.0150(6) 0.1889(5) 0.2903(3) 0.084(3) Uani 1 1 d . .
H4 H 0.0255 0.2326 0.2760 0.101 Uiso 1 1 calc R U
C5 C 0.0581(5) 0.1223(5) 0.2852(3) 0.067(2) Uani 1 1 d . .
C6 C 0.0412(5) 0.0591(5) 0.3074(3) 0.080(3) Uani 1 1 d . .
H6 H 0.0692 0.0140 0.3042 0.095 Uiso 1 1 calc R U
C7 C -0.0154(5) 0.0612(5) 0.3338(3) 0.073(3) Uani 1 1 d . .
H7 H -0.0259 0.0175 0.3482 0.088 Uiso 1 1 calc R U
C8 C 0.1152(6) 0.1197(5) 0.2567(3) 0.074(3) Uani 1 1 d . .
C9 C 0.1602(6) 0.1190(6) 0.2316(3) 0.082(3) Uani 1 1 d . .
C10 C -0.1291(4) 0.0627(4) 0.3955(3) 0.055(2) Uani 1 1 d . .
C11 C -0.0662(5) 0.0545(6) 0.4198(3) 0.070(2) Uani 1 1 d . .
H11 H -0.0233 0.0854 0.4162 0.085 Uiso 1 1 calc R U
C12 C -0.0660(5) 0.0014(6) 0.4490(3) 0.076(3) Uani 1 1 d . .
H12 H -0.0226 -0.0038 0.4645 0.091 Uiso 1 1 calc R U
C13 C -0.1295(5) -0.0442(5) 0.4557(3) 0.069(2) Uani 1 1 d . .
C14 C -0.1922(6) -0.0350(6) 0.4316(4) 0.099(4) Uani 1 1 d . .
H14 H -0.2357 -0.0648 0.4355 0.119 Uiso 1 1 calc R U
C15 C -0.1916(5) 0.0176(6) 0.4018(3) 0.085(3) Uani 1 1 d . .
H15 H -0.2345 0.0221 0.3859 0.101 Uiso 1 1 calc R U
C16 C -0.1302(6) -0.0960(6) 0.4874(4) 0.085(3) Uani 1 1 d . .
C17 C -0.1341(7) -0.1399(6) 0.5120(4) 0.096(3) Uani 1 1 d . .
C18 C -0.1957(4) 0.1238(4) 0.3369(3) 0.056(2) Uani 1 1 d . .
C19 C -0.2094(5) 0.0562(4) 0.3171(3) 0.072(3) Uani 1 1 d . .
H19 H -0.1818 0.0123 0.3237 0.087 Uiso 1 1 calc R U
C20 C -0.2623(5) 0.0524(5) 0.2881(3) 0.069(2) Uani 1 1 d . .
H20 H -0.2703 0.0058 0.2757 0.083 Uiso 1 1 calc R U
C21 C -0.3040(5) 0.1152(5) 0.2769(3) 0.068(2) Uani 1 1 d . .
C22 C -0.2894(6) 0.1843(5) 0.2950(3) 0.079(3) Uani 1 1 d . .
H22 H -0.3146 0.2287 0.2871 0.094 Uiso 1 1 calc R U
C23 C -0.2368(5) 0.1874(5) 0.3252(3) 0.067(2) Uani 1 1 d . .
H23 H -0.2291 0.2338 0.3380 0.080 Uiso 1 1 calc R U
C24 C -0.3591(6) 0.1088(5) 0.2459(3) 0.073(3) Uani 1 1 d . .
C25 C -0.4025(7) 0.1010(5) 0.2205(3) 0.088(3) Uani 1 1 d . .
C26 C -0.1337(4) 0.2004(4) 0.3916(3) 0.056(2) Uani 1 1 d . .
C27 C -0.1992(5) 0.2147(5) 0.4119(3) 0.061(2) Uani 1 1 d . .
H27 H -0.2425 0.1848 0.4071 0.074 Uiso 1 1 calc R U
C28 C -0.2031(5) 0.2717(5) 0.4392(3) 0.065(2) Uani 1 1 d . .
H28 H -0.2486 0.2807 0.4521 0.078 Uiso 1 1 calc R U
C29 C -0.1378(5) 0.3159(5) 0.4472(3) 0.065(2) Uani 1 1 d . .
C30 C -0.0723(5) 0.3031(5) 0.4262(3) 0.082(3) Uani 1 1 d . .
H30 H -0.0291 0.3334 0.4306 0.099 Uiso 1 1 calc R U
C31 C -0.0698(5) 0.2462(5) 0.3986(3) 0.078(3) Uani 1 1 d . .
H31 H -0.0252 0.2385 0.3847 0.094 Uiso 1 1 calc R U
C32 C -0.1381(5) 0.3696(5) 0.4786(3) 0.073(3) Uani 1 1 d . .
C33 C -0.1363(6) 0.4134(6) 0.5047(3) 0.079(3) Uani 1 1 d . .
P1 P 0.50102(13) 0.26352(12) 0.37721(7) 0.0638(6) Uani 1 1 d . .
C34 C 0.4422(6) 0.2106(5) 0.3436(3) 0.077(3) Uani 1 1 d . .
C35 C 0.4785(7) 0.1729(6) 0.3132(3) 0.096(3) Uani 1 1 d . .
H35 H 0.5315 0.1732 0.3105 0.115 Uiso 1 1 calc R U
C36 C 0.4292(12) 0.1345(7) 0.2870(4) 0.129(6) Uani 1 1 d . .
H36 H 0.4502 0.1093 0.2661 0.155 Uiso 1 1 calc R U
C37 C 0.3525(13) 0.1339(8) 0.2918(6) 0.145(9) Uani 1 1 d . .
H37 H 0.3215 0.1089 0.2739 0.174 Uiso 1 1 calc R U
C38 C 0.3205(10) 0.1679(7) 0.3215(6) 0.142(7) Uani 1 1 d . .
H38 H 0.2675 0.1653 0.3244 0.170 Uiso 1 1 calc R U
C39 C 0.3641(6) 0.2070(5) 0.3480(4) 0.105(4) Uani 1 1 d . .
H39 H 0.3410 0.2309 0.3688 0.127 Uiso 1 1 calc R U
C40 C 0.4425(5) 0.3267(6) 0.4038(3) 0.070(2) Uani 1 1 d . .
C41 C 0.3960(8) 0.3002(9) 0.4319(5) 0.126(5) Uani 1 1 d . .
H41 H 0.3970 0.2483 0.4382 0.152 Uiso 1 1 calc R U
C42 C 0.3464(8) 0.3501(12) 0.4517(5) 0.132(5) Uani 1 1 d . .
H42 H 0.3149 0.3326 0.4712 0.158 Uiso 1 1 calc R U
C43 C 0.3469(8) 0.4254(11) 0.4408(5) 0.125(5) Uani 1 1 d . .
H43 H 0.3139 0.4588 0.4533 0.150 Uiso 1 1 calc R U
C44 C 0.3909(8) 0.4543(8) 0.4137(5) 0.113(4) Uani 1 1 d . .
H44 H 0.3885 0.5060 0.4071 0.135 Uiso 1 1 calc R U
C45 C 0.4410(6) 0.4044(6) 0.3955(3) 0.088(3) Uani 1 1 d . .
H45 H 0.4744 0.4239 0.3773 0.106 Uiso 1 1 calc R U
C46 C 0.5704(5) 0.3180(4) 0.3508(3) 0.064(2) Uani 1 1 d . .
C47 C 0.5504(7) 0.3453(5) 0.3147(4) 0.088(3) Uani 1 1 d . .
H47 H 0.5027 0.3338 0.3039 0.106 Uiso 1 1 calc R U
C48 C 0.6030(9) 0.3904(6) 0.2948(4) 0.109(4) Uani 1 1 d . .
H48 H 0.5913 0.4087 0.2705 0.131 Uiso 1 1 calc R U
C49 C 0.6718(9) 0.4070(6) 0.3118(5) 0.106(4) Uani 1 1 d . .
H49 H 0.7072 0.4366 0.2985 0.127 Uiso 1 1 calc R U
C50 C 0.6903(7) 0.3818(6) 0.3476(4) 0.095(4) Uani 1 1 d . .
H50 H 0.7372 0.3956 0.3586 0.114 Uiso 1 1 calc R U
C51 C 0.6402(5) 0.3359(5) 0.3677(3) 0.076(3) Uani 1 1 d . .
H51 H 0.6530 0.3176 0.3919 0.091 Uiso 1 1 calc R U
C52 C 0.5503(5) 0.1985(5) 0.4093(3) 0.066(2) Uani 1 1 d . .
C53 C 0.5684(6) 0.2209(6) 0.4462(3) 0.092(3) Uani 1 1 d . .
H53 H 0.5533 0.2688 0.4552 0.111 Uiso 1 1 calc R U
C54 C 0.6088(7) 0.1719(9) 0.4696(4) 0.109(4) Uani 1 1 d . .
H54 H 0.6236 0.1882 0.4939 0.130 Uiso 1 1 calc R U
C55 C 0.6276(6) 0.1008(8) 0.4581(5) 0.103(4) Uani 1 1 d . .
H55 H 0.6521 0.0670 0.4749 0.124 Uiso 1 1 calc R U
C56 C 0.6105(6) 0.0787(6) 0.4217(4) 0.092(3) Uani 1 1 d . .
H56 H 0.6259 0.0306 0.4130 0.111 Uiso 1 1 calc R U
C57 C 0.5709(5) 0.1264(5) 0.3977(3) 0.079(3) Uani 1 1 d . .
H57 H 0.5577 0.1098 0.3732 0.095 Uiso 1 1 calc R U

loop_
_atom_site_aniso_label
_atom_site_aniso_U_11
_atom_site_aniso_U_22
_atom_site_aniso_U_33
_atom_site_aniso_U_23
_atom_site_aniso_U_13
_atom_site_aniso_U_12
I1 0.0958(5) 0.1050(5) 0.0511(4) -0.0003(3) 0.0061(3) -0.0172(4)
I2 0.0835(4) 0.0817(4) 0.0681(4) 0.0146(3) 0.0173(3) 0.0267(3)
I3 0.1066(6) 0.1049(6) 0.1007(6) 0.0357(5) -0.0165(5) 0.0002(4)
I4 0.1266(6) 0.0652(4) 0.0750(5) 0.0010(3) -0.0254(4) -0.0169(4)
I5 0.0963(5) 0.0808(4) 0.0699(4) -0.0153(3) -0.0050(4) 0.0118(3)
C1 0.052(4) 0.048(4) 0.066(5) -0.005(4) 0.004(4) 0.004(3)
C2 0.057(5) 0.050(4) 0.066(5) -0.004(4) 0.008(4) 0.000(4)
C3 0.082(6) 0.048(5) 0.085(7) -0.002(5) 0.036(6) 0.013(4)
C4 0.099(7) 0.048(5) 0.107(9) 0.001(5) 0.042(7) 0.000(5)
C5 0.058(5) 0.064(5) 0.079(7) -0.007(5) 0.027(5) 0.009(4)
C6 0.079(6) 0.067(6) 0.092(8) 0.008(5) 0.029(6) 0.033(5)
C7 0.079(6) 0.063(5) 0.077(7) 0.018(5) 0.021(6) 0.017(5)
C8 0.074(6) 0.064(6) 0.082(7) 0.004(5) 0.003(6) 0.029(5)
C9 0.077(6) 0.084(7) 0.086(8) 0.018(6) 0.023(6) 0.030(5)
C10 0.054(5) 0.045(4) 0.067(6) 0.001(4) 0.006(4) 0.007(3)
C11 0.052(5) 0.099(7) 0.060(6) -0.008(5) 0.005(5) -0.006(5)
C12 0.064(5) 0.094(7) 0.070(6) 0.010(6) -0.003(5) 0.016(5)
C13 0.077(6) 0.065(5) 0.065(6) 0.005(5) 0.008(5) 0.010(5)
C14 0.077(6) 0.081(7) 0.139(11) 0.043(7) -0.012(7) -0.022(5)
C15 0.068(6) 0.078(6) 0.108(9) 0.027(6) -0.012(6) -0.005(5)
C16 0.084(7) 0.080(7) 0.091(8) 0.008(6) 0.010(6) 0.004(5)
C17 0.103(8) 0.080(7) 0.104(9) 0.020(7) -0.004(7) 0.007(6)
C18 0.057(4) 0.042(4) 0.068(6) -0.001(4) 0.003(4) 0.003(3)
C19 0.073(5) 0.040(4) 0.103(8) -0.006(5) -0.025(6) 0.003(4)
C20 0.083(6) 0.049(5) 0.075(6) -0.016(4) -0.009(5) -0.004(4)
C21 0.073(5) 0.061(5) 0.071(6) -0.005(5) 0.001(5) -0.005(4)
C22 0.086(6) 0.059(5) 0.090(7) -0.003(5) -0.018(6) 0.019(5)
C23 0.073(5) 0.046(4) 0.081(7) -0.015(4) -0.004(5) 0.005(4)
C24 0.077(6) 0.071(6) 0.072(6) 0.011(5) -0.002(6) 0.001(5)
C25 0.107(8) 0.064(6) 0.093(8) 0.014(6) -0.024(7) -0.001(5)
C26 0.054(5) 0.045(4) 0.069(6) -0.004(4) 0.002(4) 0.002(3)
C27 0.050(5) 0.065(5) 0.069(6) -0.008(5) 0.003(4) -0.001(4)
C28 0.052(5) 0.078(6) 0.065(6) -0.009(5) 0.008(4) 0.015(4)
C29 0.075(6) 0.049(5) 0.072(6) -0.013(4) 0.001(5) 0.006(4)
C30 0.067(6) 0.075(6) 0.106(8) -0.030(6) 0.027(6) -0.022(5)
C31 0.063(5) 0.070(6) 0.102(8) -0.031(6) 0.022(6) -0.006(4)
C32 0.062(5) 0.067(6) 0.090(7) -0.009(6) 0.004(5) -0.002(4)
C33 0.087(7) 0.074(6) 0.076(7) -0.014(6) 0.009(6) 0.006(5)
P1 0.0653(13) 0.0545(12) 0.0715(16) 0.0022(11) -0.0077(12) -0.0039(10)
C34 0.099(7) 0.055(5) 0.075(7) 0.010(5) -0.029(6) -0.017(5)
C35 0.129(9) 0.086(7) 0.071(7) -0.002(6) 0.003(7) -0.025(7)
C36 0.231(18) 0.078(8) 0.077(8) -0.001(6) -0.040(11) -0.043(10)
C37 0.210(19) 0.081(9) 0.142(15) 0.032(9) -0.117(16) -0.063(11)
C38 0.155(13) 0.071(8) 0.197(18) 0.020(10) -0.104(14) -0.032(8)
C39 0.094(8) 0.060(6) 0.162(12) 0.012(7) -0.047(8) -0.009(5)
C40 0.053(5) 0.077(6) 0.081(7) -0.004(5) 0.004(5) 0.004(4)
C41 0.098(9) 0.133(11) 0.149(14) -0.026(11) 0.012(10) 0.011(9)
C42 0.086(9) 0.189(17) 0.120(12) -0.010(13) 0.035(8) 0.002(10)
C43 0.088(9) 0.150(14) 0.136(14) -0.039(12) 0.002(10) 0.034(10)
C44 0.116(10) 0.101(9) 0.122(11) -0.025(9) 0.014(9) 0.016(8)
C45 0.100(8) 0.075(7) 0.089(8) -0.016(6) -0.006(6) 0.014(6)
C46 0.083(6) 0.040(4) 0.071(6) -0.005(4) 0.014(5) 0.008(4)
C47 0.104(8) 0.059(6) 0.102(9) 0.010(6) 0.006(7) -0.011(5)
C48 0.155(12) 0.075(7) 0.097(9) 0.016(7) 0.008(9) -0.016(8)
C49 0.143(12) 0.059(6) 0.116(11) -0.007(7) 0.054(10) -0.024(7)
C50 0.095(8) 0.064(6) 0.127(11) -0.028(7) 0.015(8) -0.019(6)
C51 0.061(5) 0.056(5) 0.110(8) -0.001(5) 0.001(6) -0.009(4)
C52 0.061(5) 0.071(6) 0.064(6) 0.006(5) -0.004(5) -0.008(4)
C53 0.099(8) 0.087(7) 0.091(8) -0.004(6) -0.017(7) -0.007(6)
C54 0.116(10) 0.132(11) 0.076(8) 0.027(8) -0.028(7) -0.009(8)
C55 0.073(7) 0.111(10) 0.125(12) 0.060(9) -0.017(7) -0.016(7)
C56 0.081(7) 0.077(7) 0.119(10) 0.034(7) -0.006(7) 0.001(5)
C57 0.077(6) 0.072(6) 0.088(8) 0.010(6) 0.001(6) -0.014(5)

loop_
_atom_type_symbol
_atom_type_description
_atom_type_scat_dispersion_real
_atom_type_scat_dispersion_imag
_atom_type_scat_source
C C 0.0033 0.0016 'International Tables Vol C Tables 4.2.6.8 and 6.1.1.4'
H H 0.0000 0.0000 'International Tables Vol C Tables 4.2.6.8 and 6.1.1.4'
I I -0.4742 1.8119 'International Tables Vol C Tables 4.2.6.8 and 6.1.1.4'
P P 0.1023 0.0942 'International Tables Vol C Tables 4.2.6.8 and 6.1.1.4'

loop_
_geom_angle_atom_site_label_1
_geom_angle_atom_site_label_2
_geom_angle_atom_site_label_3
_geom_angle
_geom_angle_site_symmetry_3
C9 I2 I1 176.6(3) .
C17 I3 I1 173.1(4) 3_445
C25 I4 I1 165.8(3) 1_455
C33 I5 I1 176.3(3) 3_455
C18 C1 C26 112.7(6) .
C18 C1 C2 103.1(7) .
C26 C1 C2 114.3(6) .
C18 C1 C10 113.0(6) .
C26 C1 C10 101.6(7) .
C2 C1 C10 112.6(6) .
C7 C2 C3 117.2(8) .
C7 C2 C1 122.7(8) .
C3 C2 C1 119.1(7) .
C4 C3 C2 122.3(8) .
C4 C3 H3 118.9 .
C2 C3 H3 118.9 .
C3 C4 C5 119.7(9) .
C3 C4 H4 120.1 .
C5 C4 H4 120.1 .
C6 C5 C4 118.2(9) .
C6 C5 C8 121.6(8) .
C4 C5 C8 120.1(9) .
C7 C6 C5 121.4(8) .
C7 C6 H6 119.3 .
C5 C6 H6 119.3 .
C6 C7 C2 121.0(9) .
C6 C7 H7 119.5 .
C2 C7 H7 119.5 .
C9 C8 C5 176.5(10) .
C8 C9 I2 179.6(9) .
C15 C10 C11 118.0(8) .
C15 C10 C1 123.0(7) .
C11 C10 C1 118.6(7) .
C12 C11 C10 121.2(9) .
C12 C11 H11 119.4 .
C10 C11 H11 119.4 .
C11 C12 C13 120.9(8) .
C11 C12 H12 119.5 .
C13 C12 H12 119.5 .
C14 C13 C12 117.4(9) .
C14 C13 C16 122.1(9) .
C12 C13 C16 120.4(9) .
C13 C14 C15 121.4(9) .
C13 C14 H14 119.3 .
C15 C14 H14 119.3 .
C10 C15 C14 121.0(9) .
C10 C15 H15 119.5 .
C14 C15 H15 119.5 .
C17 C16 C13 176.1(13) .
C16 C17 I3 177.0(12) .
C23 C18 C19 116.7(7) .
C23 C18 C1 122.4(7) .
C19 C18 C1 120.1(7) .
C20 C19 C18 121.6(7) .
C20 C19 H19 119.2 .
C18 C19 H19 119.2 .
C19 C20 C21 121.7(8) .
C19 C20 H20 119.1 .
C21 C20 H20 119.1 .
C20 C21 C22 118.1(8) .
C20 C21 C24 119.9(8) .
C22 C21 C24 121.9(8) .
C21 C22 C23 119.9(8) .
C21 C22 H22 120.1 .
C23 C22 H22 120.1 .
C18 C23 C22 121.9(8) .
C18 C23 H23 119.1 .
C22 C23 H23 119.1 .
C25 C24 C21 177.5(11) .
C24 C25 I4 174.2(11) .
C27 C26 C31 118.3(8) .
C27 C26 C1 120.1(7) .
C31 C26 C1 121.2(8) .
C26 C27 C28 122.4(8) .
C26 C27 H27 118.8 .
C28 C27 H27 118.8 .
C27 C28 C29 119.2(8) .
C27 C28 H28 120.4 .
C29 C28 H28 120.4 .
C30 C29 C28 118.7(8) .
C30 C29 C32 121.3(8) .
C28 C29 C32 119.9(9) .
C29 C30 C31 121.2(8) .
C29 C30 H30 119.4 .
C31 C30 H30 119.4 .
C30 C31 C26 120.2(9) .
C30 C31 H31 119.9 .
C26 C31 H31 119.9 .
C33 C32 C29 178.2(10) .
C32 C33 I5 177.9(10) .
C40 P1 C46 109.6(4) .
C40 P1 C52 109.8(5) .
C46 P1 C52 109.3(4) .
C40 P1 C34 109.4(5) .
C46 P1 C34 108.4(5) .
C52 P1 C34 110.3(4) .
C39 C34 C35 121.4(10) .
C39 C34 P1 120.4(10) .
C35 C34 P1 118.2(9) .
C34 C35 C36 115.7(13) .
C34 C35 H35 122.1 .
C36 C35 H35 122.1 .
C37 C36 C35 121.2(16) .
C37 C36 H36 119.4 .
C35 C36 H36 119.4 .
C38 C37 C36 121.4(14) .
C38 C37 H37 119.3 .
C36 C37 H37 119.3 .
C37 C38 C39 121.0(17) .
C37 C38 H38 119.5 .
C39 C38 H38 119.5 .
C34 C39 C38 119.2(15) .
C34 C39 H39 120.4 .
C38 C39 H39 120.4 .
C41 C40 C45 118.1(11) .
C41 C40 P1 121.3(9) .
C45 C40 P1 120.6(9) .
C40 C41 C42 121.2(15) .
C40 C41 H41 119.4 .
C42 C41 H41 119.4 .
C43 C42 C41 116.7(15) .
C43 C42 H42 121.7 .
C41 C42 H42 121.7 .
C44 C43 C42 124.7(15) .
C44 C43 H43 117.7 .
C42 C43 H43 117.7 .
C43 C44 C45 117.5(14) .
C43 C44 H44 121.3 .
C45 C44 H44 121.3 .
C40 C45 C44 121.7(12) .
C40 C45 H45 119.1 .
C44 C45 H45 119.1 .
C51 C46 C47 121.4(9) .
C51 C46 P1 119.6(8) .
C47 C46 P1 118.8(7) .
C46 C47 C48 118.9(11) .
C46 C47 H47 120.6 .
C48 C47 H47 120.6 .
C49 C48 C47 118.9(12) .
C49 C48 H48 120.5 .
C47 C48 H48 120.5 .
C50 C49 C48 122.0(12) .
C50 C49 H49 119.0 .
C48 C49 H49 119.0 .
C49 C50 C51 120.6(11) .
C49 C50 H50 119.7 .
C51 C50 H50 119.7 .
C46 C51 C50 118.2(11) .
C46 C51 H51 120.9 .
C50 C51 H51 120.9 .
C57 C52 C53 118.4(9) .
C57 C52 P1 121.2(8) .
C53 C52 P1 120.3(8) .
C54 C53 C52 119.4(11) .
C54 C53 H53 120.3 .
C52 C53 H53 120.3 .
C55 C54 C53 121.5(12) .
C55 C54 H54 119.3 .
C53 C54 H54 119.3 .
C54 C55 C56 119.2(11) .
C54 C55 H55 120.4 .
C56 C55 H55 120.4 .
C55 C56 C57 120.5(12) .
C55 C56 H56 119.8 .
C57 C56 H56 119.8 .
C56 C57 C52 120.8(11) .
C56 C57 H57 119.6 .
C52 C57 H57 119.6 .

loop_
_geom_bond_atom_site_label_1
_geom_bond_atom_site_label_2
_geom_bond_distance
_geom_bond_site_symmetry_2
I1 I2 3.3758(10) .
I2 C9 2.026(12) .
I3 C17 2.054(13) .
I3 I1 3.4470(10) 3_445
I4 C25 2.025(11) .
I4 I1 3.4126(10) 1_455
I5 C33 2.006(11) .
I5 I1 3.3807(9) 3_455
C1 C18 1.530(11) .
C1 C26 1.543(11) .
C1 C2 1.549(12) .
C1 C10 1.555(11) .
C2 C7 1.371(11) .
C2 C3 1.397(12) .
C3 C4 1.347(13) .
C3 H3 0.9300 .
C4 C5 1.393(12) .
C4 H4 0.9300 .
C5 C6 1.380(13) .
C5 C8 1.413(14) .
C6 C7 1.359(13) .
C6 H6 0.9300 .
C7 H7 0.9300 .
C8 C9 1.184(14) .
C10 C15 1.361(12) .
C10 C11 1.385(11) .
C11 C12 1.377(13) .
C11 H11 0.9300 .
C12 C13 1.383(13) .
C12 H12 0.9300 .
C13 C14 1.378(13) .
C13 C16 1.430(15) .
C14 C15 1.385(14) .
C14 H14 0.9300 .
C15 H15 0.9300 .
C16 C17 1.150(14) .
C18 C23 1.377(10) .
C18 C19 1.383(11) .
C19 C20 1.361(11) .
C19 H19 0.9300 .
C20 C21 1.368(12) .
C20 H20 0.9300 .
C21 C22 1.380(12) .
C21 C24 1.443(13) .
C22 C23 1.390(12) .
C22 H22 0.9300 .
C23 H23 0.9300 .
C24 C25 1.167(13) .
C26 C27 1.375(11) .
C26 C31 1.388(11) .
C27 C28 1.377(12) .
C27 H27 0.9300 .
C28 C29 1.399(11) .
C28 H28 0.9300 .
C29 C30 1.382(13) .
C29 C32 1.439(13) .
C30 C31 1.383(12) .
C30 H30 0.9300 .
C31 H31 0.9300 .
C32 C33 1.187(13) .
P1 C40 1.769(10) .
P1 C46 1.799(9) .
P1 C52 1.802(9) .
P1 C34 1.803(9) .
C34 C39 1.372(15) .
C34 C35 1.402(15) .
C35 C36 1.414(16) .
C35 H35 0.9300 .
C36 C37 1.35(2) .
C36 H36 0.9300 .
C37 C38 1.32(3) .
C37 H37 0.9300 .
C38 C39 1.372(17) .
C38 H38 0.9300 .
C39 H39 0.9300 .
C40 C41 1.360(18) .
C40 C45 1.383(13) .
C41 C42 1.411(19) .
C41 H41 0.9300 .
C42 C43 1.36(2) .
C42 H42 0.9300 .
C43 C44 1.32(2) .
C43 H43 0.9300 .
C44 C45 1.388(16) .
C44 H44 0.9300 .
C45 H45 0.9300 .
C46 C51 1.380(12) .
C46 C47 1.388(13) .
C47 C48 1.396(16) .
C47 H47 0.9300 .
C48 C49 1.362(18) .
C48 H48 0.9300 .
C49 C50 1.358(17) .
C49 H49 0.9300 .
C50 C51 1.381(15) .
C50 H50 0.9300 .
C51 H51 0.9300 .
C52 C57 1.366(13) .
C52 C53 1.381(13) .
C53 C54 1.369(15) .
C53 H53 0.9300 .
C54 C55 1.342(17) .
C54 H54 0.9300 .
C55 C56 1.358(17) .
C55 H55 0.9300 .
C56 C57 1.360(13) .
C56 H56 0.9300 .
C57 H57 0.9300 .

loop_
_geom_torsion_atom_site_label_1
_geom_torsion_atom_site_label_2
_geom_torsion_atom_site_label_3
_geom_torsion_atom_site_label_4
_geom_torsion
C18 C1 C2 C7 -99.5(9)
C26 C1 C2 C7 137.8(8)
C10 C1 C2 C7 22.6(11)
C18 C1 C2 C3 69.0(9)
C26 C1 C2 C3 -53.7(10)
C10 C1 C2 C3 -168.9(8)
C7 C2 C3 C4 -4.8(14)
C1 C2 C3 C4 -174.0(9)
C2 C3 C4 C5 3.7(16)
C3 C4 C5 C6 -0.9(16)
C3 C4 C5 C8 176.3(10)
C4 C5 C6 C7 -0.6(16)
C8 C5 C6 C7 -177.8(9)
C5 C6 C7 C2 -0.6(16)
C3 C2 C7 C6 3.2(14)
C1 C2 C7 C6 172.0(9)
C18 C1 C10 C15 -16.0(12)
C26 C1 C10 C15 105.0(10)
C2 C1 C10 C15 -132.3(9)
C18 C1 C10 C11 171.3(7)
C26 C1 C10 C11 -67.8(9)
C2 C1 C10 C11 54.9(10)
C15 C10 C11 C12 1.1(14)
C1 C10 C11 C12 174.2(8)
C10 C11 C12 C13 -1.6(15)
C11 C12 C13 C14 0.8(15)
C11 C12 C13 C16 -176.5(9)
C12 C13 C14 C15 0.3(17)
C16 C13 C14 C15 177.5(11)
C11 C10 C15 C14 0.0(16)
C1 C10 C15 C14 -172.8(10)
C13 C14 C15 C10 -0.7(18)
C26 C1 C18 C23 23.7(12)
C2 C1 C18 C23 -100.1(9)
C10 C1 C18 C23 138.1(9)
C26 C1 C18 C19 -166.4(8)
C2 C1 C18 C19 69.8(10)
C10 C1 C18 C19 -51.9(11)
C23 C18 C19 C20 -1.6(14)
C1 C18 C19 C20 -172.0(9)
C18 C19 C20 C21 0.6(16)
C19 C20 C21 C22 2.1(15)
C19 C20 C21 C24 179.5(9)
C20 C21 C22 C23 -3.7(15)
C24 C21 C22 C23 178.9(10)
C19 C18 C23 C22 -0.2(14)
C1 C18 C23 C22 170.1(9)
C21 C22 C23 C18 2.9(15)
C18 C1 C26 C27 53.5(10)
C2 C1 C26 C27 170.8(7)
C10 C1 C26 C27 -67.6(9)
C18 C1 C26 C31 -134.3(9)
C2 C1 C26 C31 -17.0(11)
C10 C1 C26 C31 104.5(9)
C31 C26 C27 C28 -1.0(13)
C1 C26 C27 C28 171.4(8)
C26 C27 C28 C29 -1.3(13)
C27 C28 C29 C30 3.0(13)
C27 C28 C29 C32 -172.9(9)
C28 C29 C30 C31 -2.3(15)
C32 C29 C30 C31 173.5(10)
C29 C30 C31 C26 -0.1(16)
C27 C26 C31 C30 1.7(14)
C1 C26 C31 C30 -170.6(9)
C40 P1 C34 C39 -17.1(9)
C46 P1 C34 C39 -136.6(8)
C52 P1 C34 C39 103.7(8)
C40 P1 C34 C35 163.5(8)
C46 P1 C34 C35 44.0(8)
C52 P1 C34 C35 -75.7(9)
C39 C34 C35 C36 2.6(15)
P1 C34 C35 C36 -178.0(8)
C34 C35 C36 C37 -1.0(18)
C35 C36 C37 C38 -1(2)
C36 C37 C38 C39 2(2)
C35 C34 C39 C38 -2.2(15)
P1 C34 C39 C38 178.4(9)
C37 C38 C39 C34 -0.1(19)
C46 P1 C40 C41 -166.6(9)
C52 P1 C40 C41 -46.5(10)
C34 P1 C40 C41 74.7(10)
C46 P1 C40 C45 15.5(9)
C52 P1 C40 C45 135.6(8)
C34 P1 C40 C45 -103.2(8)
C45 C40 C41 C42 1.3(18)
P1 C40 C41 C42 -176.6(10)
C40 C41 C42 C43 1(2)
C41 C42 C43 C44 -1(2)
C42 C43 C44 C45 -1(2)
C41 C40 C45 C44 -3.4(16)
P1 C40 C45 C44 174.6(9)
C43 C44 C45 C40 3.2(18)
C40 P1 C46 C51 88.6(8)
C52 P1 C46 C51 -31.8(8)
C34 P1 C46 C51 -152.1(7)
C40 P1 C46 C47 -87.2(8)
C52 P1 C46 C47 152.4(7)
C34 P1 C46 C47 32.1(8)
C51 C46 C47 C48 1.6(15)
P1 C46 C47 C48 177.3(8)
C46 C47 C48 C49 -1.0(17)
C47 C48 C49 C50 -0.7(19)
C48 C49 C50 C51 2.0(18)
C47 C46 C51 C50 -0.4(14)
P1 C46 C51 C50 -176.1(7)
C49 C50 C51 C46 -1.4(15)
C40 P1 C52 C57 151.1(8)
C46 P1 C52 C57 -88.7(8)
C34 P1 C52 C57 30.4(10)
C40 P1 C52 C53 -29.2(9)
C46 P1 C52 C53 91.1(9)
C34 P1 C52 C53 -149.8(9)
C57 C52 C53 C54 2.6(16)
P1 C52 C53 C54 -177.2(9)
C52 C53 C54 C55 -3.8(18)
C53 C54 C55 C56 4.3(19)
C54 C55 C56 C57 -3.7(18)
C55 C56 C57 C52 2.7(16)
C53 C52 C57 C56 -2.1(15)
P1 C52 C57 C56 177.7(7)
